data_7202892
loop_
_publ_author_name
'Gao, Chaoying'
'Liu, Shuxia'
'Xie, Linhua'
'Ren, Yuanhang'
'Cao, Jianfang'
'Sun, Chunyan'

_publ_section_title
;
 Design and construction of a microporous metal?organic framework based
 on the pillared-layer motif
;
_journal_issue 7
_journal_name_full CrystEngComm
_journal_page_first 545
_journal_paper_doi 10.1039/b704433j
_journal_volume 9
_journal_year 2007
_chemical_formula_sum 'C15 H17 N2 Ni O8'
_chemical_formula_weight 412.02
_chemical_name_systematic
;
?
;
_space_group_IT_number 193
_symmetry_cell_setting hexagonal
_symmetry_space_group_name_Hall '-P 6c 2'
_symmetry_space_group_name_H-M 'P 63/m c m'
_atom_sites_solution_hydrogens geom
_atom_sites_solution_primary direct
_atom_sites_solution_secondary difmap
_audit_creation_method SHELXL-97
_cell_angle_alpha 90.00
_cell_angle_beta 90.00
_cell_angle_gamma 120.00
_cell_formula_units_Z 6
_cell_length_a 16.609(2)
_cell_length_b 16.609(2)
_cell_length_c 14.325(3)
_cell_measurement_temperature 293(2)
_cell_volume 3422.3(9)
_computing_cell_refinement 'Bruker FRAMBO'
_computing_data_collection 'Bruker FRAMBO'
_computing_data_reduction 'Bruker SAINT'
_computing_molecular_graphics 'Bruker SHELXTL'
_computing_publication_material 'Bruker SHELXTL'
_computing_structure_refinement 'SHELXL-97 (Sheldrick, 1997)'
_computing_structure_solution 'SHELXS-97 (Sheldrick, 1990)'
_diffrn_ambient_temperature 293(2)
_diffrn_measured_fraction_theta_full 0.996
_diffrn_measured_fraction_theta_max 0.996
_diffrn_measurement_device_type 'multiwire proportional'
_diffrn_measurement_method 'phi and omega scans'
_diffrn_radiation_monochromator graphite
_diffrn_radiation_source 'fine-focus sealed tube'
_diffrn_radiation_type MoK\a
_diffrn_radiation_wavelength 0.71073
_diffrn_reflns_av_R_equivalents 0.0765
_diffrn_reflns_av_sigmaI/netI 0.0442
_diffrn_reflns_limit_h_max 19
_diffrn_reflns_limit_h_min -19
_diffrn_reflns_limit_k_max 17
_diffrn_reflns_limit_k_min -19
_diffrn_reflns_limit_l_max 16
_diffrn_reflns_limit_l_min -16
_diffrn_reflns_number 25128
_diffrn_reflns_theta_full 25.00
_diffrn_reflns_theta_max 25.00
_diffrn_reflns_theta_min 3.18
_exptl_absorpt_coefficient_mu 0.886
_exptl_absorpt_correction_type none
_exptl_crystal_colour yellow-green
_exptl_crystal_density_diffrn 1.200
_exptl_crystal_density_method 'not measured'
_exptl_crystal_description hexagon
_exptl_crystal_F_000 1278
_exptl_crystal_size_max 0.15
_exptl_crystal_size_mid 0.15
_exptl_crystal_size_min 0.13
_refine_diff_density_max 0.278
_refine_diff_density_min -0.317
_refine_diff_density_rms 0.084
_refine_ls_extinction_method none
_refine_ls_goodness_of_fit_ref 1.193
_refine_ls_hydrogen_treatment mixed
_refine_ls_matrix_type full
_refine_ls_number_parameters 84
_refine_ls_number_reflns 1115
_refine_ls_number_restraints 0
_refine_ls_restrained_S_all 1.193
_refine_ls_R_factor_all 0.0586
_refine_ls_R_factor_gt 0.0511
_refine_ls_shift/su_max 0.001
_refine_ls_shift/su_mean 0.000
_refine_ls_structure_factor_coef Fsqd
_refine_ls_weighting_details 'calc w=1/[\s^2^(Fo^2^)+(0.0726P)^2^+3.5333P] where P=(Fo^2^+2Fc^2^)/3'
_refine_ls_weighting_scheme calc
_refine_ls_wR_factor_gt 0.1416
_refine_ls_wR_factor_ref 0.1469
_reflns_number_gt 992
_reflns_number_total 1115
_reflns_threshold_expression >2sigma(I)
_cod_data_source_file b704433j.txt
_cod_data_source_block compound1
_cod_depositor_comments
;
The following automatic conversions were performed:
'_symmetry_cell_setting' value 'Hexagonal' changed to 'hexagonal'
according to '/home/saulius/struct/CIF-dictionaries/cif_core.dic'
dictionary named 'cif_core.dic' version 2.4.1 from 2010-06-29.

Automatic conversion script
Id: cif_fix_enum 1527 2010-12-29 10:47:43Z saulius 
;
_cod_original_cell_volume 3422.2(10)
_cod_original_sg_symbol_H-M P6(3)/mcm
_cod_database_code 7202892

loop_
_symmetry_equiv_pos_as_xyz
'x, y, z'
'-y, x-y, z'
'-x+y, -x, z'
'-x, -y, z+1/2'
'y, -x+y, z+1/2'
'x-y, x, z+1/2'
'y, x, -z+1/2'
'x-y, -y, -z+1/2'
'-x, -x+y, -z+1/2'
'-y, -x, -z'
'-x+y, y, -z'
'x, x-y, -z'
'-x, -y, -z'
'y, -x+y, -z'
'x-y, x, -z'
'x, y, -z-1/2'
'-y, x-y, -z-1/2'
'-x+y, -x, -z-1/2'
'-y, -x, z-1/2'
'-x+y, y, z-1/2'
'x, x-y, z-1/2'
'y, x, z'
'x-y, -y, z'
'-x, -x+y, z'

loop_
_atom_site_label
_atom_site_type_symbol
_atom_site_fract_x
_atom_site_fract_y
_atom_site_fract_z
_atom_site_U_iso_or_equiv
_atom_site_adp_type
_atom_site_occupancy
_atom_site_symmetry_multiplicity
_atom_site_calc_flag
_atom_site_refinement_flags
_atom_site_disorder_assembly
_atom_site_disorder_group
Ni1 Ni 0.67976(4) 0.0000 0.2500 0.0383(4) Uani 1 4 d S . .
C1 C 0.8257(4) 0.0000 0.2500 0.0324(14) Uani 1 4 d S . .
C2 C 0.9166(3) 0.0000 0.2500 0.0261(12) Uani 1 4 d S . .
C3 C 1.0000 0.0836(3) 0.2500 0.0291(13) Uani 1 4 d S . .
H3 H 1.0000 0.1396 0.2500 0.035 Uiso 1 4 calc SR . .
C4 C 0.6091(3) 0.1377(3) 0.2500 0.0413(12) Uani 1 2 d S . .
C5 C 0.6389(3) 0.2398(3) 0.2500 0.0342(11) Uani 1 2 d S . .
C6 C 0.7319(3) 0.3056(3) 0.2500 0.0384(11) Uani 1 2 d S . .
H6 H 0.7762 0.2869 0.2500 0.046 Uiso 1 2 calc SR . .
C7 C 0.6728(7) -0.0298(7) 0.0593(11) 0.078(3) Uani 0.50 1 d P . .
H7 H 0.6532 -0.0851 0.0270 0.093 Uiso 0.50 1 calc PR . .
C8 C 0.7439(13) 0.0835(12) -0.1089(11) 0.288(9) Uani 1 1 d . . .
H8A H 0.7315 0.0631 -0.1727 0.431 Uiso 1 1 calc R . .
H8B H 0.8090 0.1093 -0.0961 0.431 Uiso 1 1 calc R . .
H8C H 0.7266 0.1300 -0.0985 0.431 Uiso 1 1 calc R . .
N1 N 0.6869(6) 0.0000 -0.0436(7) 0.153(5) Uani 1 2 d S . .
O1 O 0.8259(2) 0.0752(2) 0.2500 0.0509(10) Uani 1 2 d S . .
O2 O 0.6676(2) 0.1148(2) 0.2500 0.0873(19) Uani 1 2 d S . .
O3 O 0.5236(2) 0.0829(2) 0.2500 0.0866(19) Uani 1 2 d S . .
O4 O 0.6741(6) 0.0000 0.1144(6) 0.141(4) Uani 1 2 d S . .

loop_
_atom_site_aniso_label
_atom_site_aniso_U_11
_atom_site_aniso_U_22
_atom_site_aniso_U_33
_atom_site_aniso_U_23
_atom_site_aniso_U_13
_atom_site_aniso_U_12
Ni1 0.0173(4) 0.0187(4) 0.0792(7) 0.000 0.000 0.0094(2)
C1 0.026(2) 0.024(3) 0.047(4) 0.000 0.000 0.0118(15)
C2 0.019(2) 0.018(3) 0.041(3) 0.000 0.000 0.0092(13)
C3 0.031(3) 0.023(2) 0.036(3) 0.000 0.000 0.0154(16)
C4 0.024(2) 0.022(2) 0.077(3) 0.000 0.000 0.0109(19)
C5 0.021(2) 0.019(2) 0.064(3) 0.000 0.000 0.0103(16)
C6 0.022(2) 0.024(2) 0.073(3) 0.000 0.000 0.0139(18)
C7 0.048(5) 0.053(6) 0.131(11) -0.007(6) -0.010(7) 0.024(4)
C8 0.33(2) 0.35(2) 0.153(14) 0.040(11) 0.051(12) 0.139(18)
N1 0.143(6) 0.268(15) 0.089(6) 0.000 -0.019(4) 0.134(8)
O1 0.0217(16) 0.0249(16) 0.110(3) 0.000 0.000 0.0146(13)
O2 0.0269(19) 0.0194(17) 0.220(6) 0.000 0.000 0.0146(15)
O3 0.026(2) 0.0177(17) 0.215(6) 0.000 0.000 0.0098(15)
O4 0.156(7) 0.200(11) 0.081(5) 0.000 -0.037(4) 0.100(5)

loop_
_atom_type_symbol
_atom_type_description
_atom_type_scat_dispersion_real
_atom_type_scat_dispersion_imag
_atom_type_scat_source
C C 0.0033 0.0016 'International Tables Vol C Tables 4.2.6.8 and 6.1.1.4'
H H 0.0000 0.0000 'International Tables Vol C Tables 4.2.6.8 and 6.1.1.4'
N N 0.0061 0.0033 'International Tables Vol C Tables 4.2.6.8 and 6.1.1.4'
O O 0.0106 0.0060 'International Tables Vol C Tables 4.2.6.8 and 6.1.1.4'
Ni Ni 0.3393 1.1124 'International Tables Vol C Tables 4.2.6.8 and 6.1.1.4'

loop_
_geom_angle_atom_site_label_1
_geom_angle_atom_site_label_2
_geom_angle_atom_site_label_3
_geom_angle
_geom_angle_site_symmetry_1
_geom_angle_site_symmetry_3
_geom_angle_publ_flag
O4 Ni1 O4 174.5(6) . 16_556 ?
O4 Ni1 O2 88.42(17) . 8 ?
O4 Ni1 O2 88.42(17) 16_556 8 ?
O4 Ni1 O2 88.42(17) . . ?
O4 Ni1 O2 88.42(17) 16_556 . ?
O2 Ni1 O2 110.03(19) 8 . ?
O4 Ni1 O1 92.4(3) . . ?
O4 Ni1 O1 92.4(3) 16_556 . ?
O2 Ni1 O1 155.97(12) 8 . ?
O2 Ni1 O1 94.00(13) . . ?
O4 Ni1 O1 92.4(3) . 8 ?
O4 Ni1 O1 92.4(3) 16_556 8 ?
O2 Ni1 O1 94.00(13) 8 8 ?
O2 Ni1 O1 155.97(12) . 8 ?
O1 Ni1 O1 61.97(16) . 8 ?
O1 C1 O1 120.2(5) 8 . ?
O1 C1 C2 119.9(3) 8 . ?
O1 C1 C2 119.9(3) . . ?
C3 C2 C3 120.2(6) . 2_645 ?
C3 C2 C1 119.9(3) . . ?
C3 C2 C1 119.9(3) 2_645 . ?
C2 C3 C2 119.8(6) . 3_765 ?
O2 C4 O3 125.0(4) . . ?
O2 C4 C5 119.3(4) . . ?
O3 C4 C5 115.7(4) . . ?
C6 C5 C6 119.4(4) . 3_665 ?
C6 C5 C4 119.9(3) . . ?
C6 C5 C4 120.7(4) 3_665 . ?
C5 C6 C5 120.6(4) . 2_655 ?
C7 C7 O4 62.4(7) 23 . ?
C7 C7 N1 73.8(4) 23 . ?
O4 C7 N1 133.3(10) . . ?
C7 N1 C7 32.4(8) . 23 ?
C7 N1 C8 111.3(8) . 23 ?
C7 N1 C8 142.9(9) 23 23 ?
C7 N1 C8 142.9(9) . . ?
C7 N1 C8 111.3(8) 23 . ?
C8 N1 C8 102.2(14) 23 . ?
C1 O1 Ni1 88.9(3) . . ?
C4 O2 Ni1 140.8(3) . . ?
C7 O4 C7 55.2(14) 23 . ?
C7 O4 Ni1 147.1(9) 23 . ?
C7 O4 Ni1 147.1(9) . . ?

loop_
_geom_bond_atom_site_label_1
_geom_bond_atom_site_label_2
_geom_bond_distance
_geom_bond_site_symmetry_2
_geom_bond_publ_flag
Ni1 O4 1.945(8) . ?
Ni1 O4 1.945(8) 16_556 ?
Ni1 O2 2.015(3) 8 ?
Ni1 O2 2.015(3) . ?
Ni1 O1 2.102(3) . ?
Ni1 O1 2.102(3) 8 ?
C1 O1 1.248(4) 8 ?
C1 O1 1.248(4) . ?
C1 C2 1.509(8) . ?
C2 C3 1.387(4) . ?
C2 C3 1.387(4) 2_645 ?
C3 C2 1.387(4) 3_765 ?
C4 O2 1.207(5) . ?
C4 O3 1.246(6) . ?
C4 C5 1.510(5) . ?
C5 C6 1.376(6) . ?
C5 C6 1.379(6) 3_665 ?
C6 C5 1.379(6) 2_655 ?
C7 C7 0.86(2) 23 ?
C7 O4 0.926(14) . ?
C7 N1 1.535(16) . ?
C8 N1 1.543(15) . ?
N1 C7 1.535(16) 23 ?
N1 C8 1.543(15) 23 ?
O4 C7 0.926(14) 23 ?
